data_1536118
loop_
_publ_author_name
'Norlund Christensen, A.'
'Lehmann, M.S.'
'Convert, P.'

_publ_section_title
;
 Deuteration of crystalline hydroxides. hydrogen bonds of gamma-Al O O (H,
 D) and gamma-Fe O O (H, D)
;
_journal_name_full 'Acta Chemica Scandinavica, Series A: (28,1974-)'
_journal_page_first 303
_journal_page_last 308
_journal_volume 36
_journal_year 1982
_chemical_formula_sum 'Al D0.964 H0.036 O2'
_chemical_name_systematic 'Al O (O H)0.036 (O D)0.964'
_space_group_IT_number 63
_symmetry_space_group_name_Hall '-C 2c 2'
_symmetry_space_group_name_H-M 'C m c m'
_cell_angle_alpha 90
_cell_angle_beta 90
_cell_angle_gamma 90
_cell_formula_units_Z 4
_cell_length_a 3.07
_cell_length_b 12.53
_cell_length_c 3.876
_cell_volume 149.098
_citation_journal_id_ASTM ACAPCT
_cod_data_source_file NorlundChristensen_ACAPCT_1982_408.cif
_cod_data_source_block H0.036D0.964Al1O2
_cod_original_cell_volume 149.0985
_cod_original_formula_sum 'H0.036 D0.964 Al1 O2'
_cod_database_code 1536118

loop_
_symmetry_equiv_pos_as_xyz
x,y,z
-x,-y,z+1/2
x,-y,-z
-x,y,-z+1/2
-x,-y,-z
x,y,-z-1/2
-x,y,z
x,-y,z-1/2
x+1/2,y+1/2,z
-x+1/2,-y+1/2,z+1/2
x+1/2,-y+1/2,-z
-x+1/2,y+1/2,-z+1/2
-x+1/2,-y+1/2,-z
x+1/2,y+1/2,-z-1/2
-x+1/2,y+1/2,z
x+1/2,-y+1/2,z-1/2

loop_
_atom_site_label
_atom_site_type_symbol
_atom_site_fract_x
_atom_site_fract_y
_atom_site_fract_z
_atom_site_occupancy
_atom_site_U_iso_or_equiv
O1 O-2 0 0.2842 0.25 1 0.0
H1 H+1 0.5 0.5143 0.3663 0.018 0.0
D1 D+1 0.5 0.5143 0.3663 0.482 0.0
O2 O-2 0 0.0724 0.25 1 0.0
Al1 Al+3 0 -0.3137 0.25 1 0.0
